data_1563656
loop_
_publ_author_name
'Xu, Yan-Hong'
'Lan, Ya-Qian'
'Shao, Kui-Zhan'
'Su, Zhong-Min'
'Liao, Yi'

_publ_section_title
;
 Auxiliary aromatic-acid effect on the structures of a series of ZnII
 coordination polymers: Syntheses, crystal structures, and
 photoluminescence properties
;
_journal_issue 4
_journal_name_full 'Journal of Solid State Chemistry'
_journal_page_first 849
_journal_page_last 857
_journal_paper_doi 10.1016/j.jssc.2010.01.027
_journal_volume 183
_journal_year 2010
_chemical_formula_moiety 'C32 H24 N6 O4 Zn'
_chemical_formula_sum 'C32 H24 N6 O4 Zn'
_chemical_formula_weight 621.94
_space_group_IT_number 14
_space_group_name_Hall '-P 2yn'
_space_group_name_H-M_alt 'P 1 21/n 1'
_symmetry_cell_setting monoclinic
_symmetry_space_group_name_H-M 'P 1 21/n 1'
_atom_sites_solution_hydrogens geom
_atom_sites_solution_primary direct
_atom_sites_solution_secondary difmap
_audit_creation_method SHELXL-97
_cell_angle_alpha 90.000(1)
_cell_angle_beta 100.390(1)
_cell_angle_gamma 90.000(1)
_cell_formula_units_Z 4
_cell_length_a 10.065(1)
_cell_length_b 14.493(1)
_cell_length_c 18.577(1)
_cell_measurement_reflns_used 'total reflection'
_cell_measurement_temperature 293(2)
_cell_measurement_theta_max 26.04
_cell_measurement_theta_min 1.33
_cell_volume 2665.4(4)
_computing_cell_refinement 'Bruker SMART'
_computing_data_collection 'Bruker SMART'
_computing_data_reduction 'Bruker SMART'
_computing_molecular_graphics 'Bruker SHELXTL'
_computing_publication_material 'Bruker SHELXTL'
_computing_structure_refinement 'SHELXL-97 (Sheldrick, 1997)'
_computing_structure_solution 'SHELXL-97 (Sheldrick, 1990)'
_diffrn_ambient_temperature 293(2)
_diffrn_measured_fraction_theta_full 0.999
_diffrn_measured_fraction_theta_max 0.932
_diffrn_measurement_device_type 'Bruker SMART APEX II CCD area-detector'
_diffrn_measurement_method '\f and \w scans'
_diffrn_radiation_monochromator graphite
_diffrn_radiation_source 'fine-focus sealed tube'
_diffrn_radiation_type MoK\a
_diffrn_radiation_wavelength 0.71069
_diffrn_reflns_av_R_equivalents 0.0222
_diffrn_reflns_av_sigmaI/netI 0.0270
_diffrn_reflns_limit_h_max 10
_diffrn_reflns_limit_h_min -13
_diffrn_reflns_limit_k_max 18
_diffrn_reflns_limit_k_min -17
_diffrn_reflns_limit_l_max 24
_diffrn_reflns_limit_l_min -15
_diffrn_reflns_number 15946
_diffrn_reflns_theta_full 25.00
_diffrn_reflns_theta_max 28.25
_diffrn_reflns_theta_min 1.79
_diffrn_standards_interval_time 0
_diffrn_standards_number 0
_exptl_absorpt_coefficient_mu 0.974
_exptl_absorpt_correction_T_max 0.731
_exptl_absorpt_correction_T_min 0.612
_exptl_absorpt_correction_type multi-scan
_exptl_absorpt_process_details 'SADABS (Sheldrick, 1996)'
_exptl_crystal_colour colorless
_exptl_crystal_density_diffrn 1.550
_exptl_crystal_density_method 'not measured'
_exptl_crystal_description block
_exptl_crystal_F_000 1280
_exptl_crystal_size_max 0.46
_exptl_crystal_size_mid 0.38
_exptl_crystal_size_min 0.32
_refine_diff_density_max 1.153
_refine_diff_density_min -1.027
_refine_diff_density_rms 0.075
_refine_ls_extinction_method none
_refine_ls_goodness_of_fit_ref 1.048
_refine_ls_hydrogen_treatment constr
_refine_ls_matrix_type full
_refine_ls_number_parameters 376
_refine_ls_number_reflns 6155
_refine_ls_number_restraints 0
_refine_ls_restrained_S_all 1.048
_refine_ls_R_factor_all 0.0543
_refine_ls_R_factor_gt 0.0455
_refine_ls_shift/su_max 0.001
_refine_ls_shift/su_mean 0.000
_refine_ls_structure_factor_coef Fsqd
_refine_ls_weighting_details 'calc w=1/[\s^2^(Fo^2^)+(0.0633P)^2^+3.5100P] where P=(Fo^2^+2Fc^2^)/3'
_refine_ls_weighting_scheme calc
_refine_ls_wR_factor_gt 0.1245
_refine_ls_wR_factor_ref 0.1303
_reflns_number_gt 5191
_reflns_number_total 6155
_reflns_threshold_expression >2sigma(I)
_cod_data_source_file JSSC-2010-183-849.cif
_cod_data_source_block 1
_cod_original_sg_symbol_H-M P21/n
_cod_database_code 1563656

loop_
_symmetry_equiv_pos_as_xyz
'x, y, z'
'-x+1/2, y+1/2, -z+1/2'
'-x, -y, -z'
'x-1/2, -y-1/2, z-1/2'

loop_
_atom_site_label
_atom_site_type_symbol
_atom_site_fract_x
_atom_site_fract_y
_atom_site_fract_z
_atom_site_U_iso_or_equiv
_atom_site_adp_type
_atom_site_occupancy
_atom_site_symmetry_multiplicity
_atom_site_calc_flag
_atom_site_refinement_flags
_atom_site_disorder_assembly
_atom_site_disorder_group
C1 C 0.9898(3) 0.3772(2) 0.86975(15) 0.0351(6) Uani 1 1 d . . .
H1 H 1.0621 0.3876 0.9077 0.042 Uiso 1 1 calc R . .
C2 C 0.9929(3) 0.3296(2) 0.80718(16) 0.0334(6) Uani 1 1 d . . .
H2 H 1.0689 0.3018 0.7948 0.040 Uiso 1 1 calc R . .
C3 C 0.7866(3) 0.37561(17) 0.80236(13) 0.0262(5) Uani 1 1 d . . .
C4 C 0.6414(3) 0.38575(18) 0.77204(14) 0.0282(5) Uani 1 1 d . . .
C5 C 0.4847(3) 0.3639(2) 0.66729(18) 0.0455(8) Uani 1 1 d . . .
H5 H 0.4649 0.3466 0.6183 0.055 Uiso 1 1 calc R . .
C6 C 0.3794(3) 0.3925(2) 0.7005(2) 0.0484(8) Uani 1 1 d . . .
H6 H 0.2911 0.3943 0.6749 0.058 Uiso 1 1 calc R . .
C7 C 0.4102(3) 0.4183(3) 0.7731(2) 0.0484(8) Uani 1 1 d . . .
H7 H 0.3420 0.4381 0.7972 0.058 Uiso 1 1 calc R . .
C8 C 0.5424(3) 0.4147(2) 0.81000(17) 0.0401(7) Uani 1 1 d . . .
H8 H 0.5643 0.4313 0.8591 0.048 Uiso 1 1 calc R . .
C9 C 0.8147(3) 0.4639(2) 0.92297(15) 0.0355(6) Uani 1 1 d . . .
H9A H 0.7513 0.5099 0.8995 0.043 Uiso 1 1 calc R . .
H9B H 0.8923 0.4962 0.9501 0.043 Uiso 1 1 calc R . .
C10 C 0.7483(3) 0.40839(18) 0.97628(14) 0.0288(5) Uani 1 1 d . . .
C11 C 0.7555(4) 0.3137(2) 0.98143(18) 0.0439(8) Uani 1 1 d . . .
H11 H 0.8043 0.2810 0.9519 0.053 Uiso 1 1 calc R . .
C12 C 0.6908(4) 0.2664(2) 1.03019(19) 0.0433(8) Uani 1 1 d . . .
H12 H 0.6968 0.2024 1.0330 0.052 Uiso 1 1 calc R . .
C13 C 0.6174(3) 0.31363(19) 1.07459(14) 0.0277(5) Uani 1 1 d . . .
C14 C 0.6105(3) 0.40887(19) 1.06929(15) 0.0335(6) Uani 1 1 d . . .
H14 H 0.5608 0.4414 1.0985 0.040 Uiso 1 1 calc R . .
C15 C 0.6757(3) 0.45650(19) 1.02150(16) 0.0349(6) Uani 1 1 d . . .
H15 H 0.6713 0.5206 1.0195 0.042 Uiso 1 1 calc R . .
C16 C 0.5418(3) 0.26106(19) 1.12474(15) 0.0309(6) Uani 1 1 d . . .
C17 C 0.4598(3) 0.0972(2) 0.68263(15) 0.0341(6) Uani 1 1 d . . .
H17 H 0.3703 0.0819 0.6642 0.041 Uiso 1 1 calc R . .
C18 C 0.5445(3) 0.14510(19) 0.64744(15) 0.0316(6) Uani 1 1 d . . .
H18 H 0.5226 0.1683 0.6001 0.038 Uiso 1 1 calc R . .
C19 C 0.6569(3) 0.11087(17) 0.75518(13) 0.0248(5) Uani 1 1 d . . .
C20 C 0.76819(14) 0.10051(13) 0.81446(7) 0.0271(5) Uani 1 1 d G . .
N6 N 0.90190(16) 0.10686(14) 0.80523(7) 0.0453(6) Uani 1 1 d G . .
C21 C 1.00565(12) 0.10172(15) 0.86562(10) 0.0395(7) Uani 1 1 d G . .
H21 H 1.0951 0.1060 0.8594 0.047 Uiso 1 1 calc R . .
C22 C 0.97569(15) 0.09022(15) 0.93524(8) 0.0397(7) Uani 1 1 d G . .
H22 H 1.0451 0.0868 0.9757 0.048 Uiso 1 1 calc R . .
C23 C 0.84199(17) 0.08386(14) 0.94448(7) 0.0397(7) Uani 1 1 d G . .
H23 H 0.8220 0.0762 0.9911 0.048 Uiso 1 1 calc R . .
C24 C 0.73824(13) 0.08901(13) 0.88408(8) 0.0233(5) Uani 1 1 d G . .
H24 H 0.6488 0.0848 0.8903 0.028 Uiso 1 1 calc R . .
C25 C 0.4749(3) 0.02374(19) 0.80591(16) 0.0339(6) Uani 1 1 d . . .
H25A H 0.5454 -0.0145 0.8334 0.041 Uiso 1 1 calc R . .
H25B H 0.4043 -0.0168 0.7815 0.041 Uiso 1 1 calc R . .
C26 C 0.4170(3) 0.08533(18) 0.85873(14) 0.0279(5) Uani 1 1 d . . .
C27 C 0.3879(3) 0.1779(2) 0.84622(16) 0.0371(6) Uani 1 1 d . . .
H27 H 0.4041 0.2055 0.8034 0.045 Uiso 1 1 calc R . .
C28 C 0.3346(3) 0.23009(19) 0.89714(16) 0.0346(6) Uani 1 1 d . . .
H28 H 0.3162 0.2924 0.8882 0.042 Uiso 1 1 calc R . .
C29 C 0.3086(3) 0.19000(19) 0.96114(13) 0.0271(5) Uani 1 1 d . . .
C30 C 0.3398(3) 0.09726(19) 0.97378(14) 0.0303(5) Uani 1 1 d . . .
H30 H 0.3254 0.0699 1.0170 0.036 Uiso 1 1 calc R . .
C31 C 0.3918(3) 0.04509(19) 0.92299(15) 0.0304(5) Uani 1 1 d . . .
H31 H 0.4100 -0.0172 0.9318 0.036 Uiso 1 1 calc R . .
C32 C 0.2482(3) 0.24594(19) 1.01579(15) 0.0307(6) Uani 1 1 d . . .
N1 N 0.8590(2) 0.40692(15) 0.86617(12) 0.0290(5) Uani 1 1 d . . .
N2 N 0.8659(2) 0.32894(15) 0.76515(12) 0.0278(5) Uani 1 1 d . . .
N3 N 0.6125(3) 0.35964(18) 0.70135(13) 0.0366(5) Uani 1 1 d . . .
N4 N 0.5310(2) 0.07552(15) 0.75053(12) 0.0280(5) Uani 1 1 d . . .
N5 N 0.6680(2) 0.15394(15) 0.69281(11) 0.0265(4) Uani 1 1 d . . .
O1 O 0.4571(2) 0.30867(15) 1.15326(11) 0.0373(5) Uani 1 1 d . . .
O2 O 0.5621(3) 0.17772(16) 1.13411(14) 0.0503(6) Uani 1 1 d . . .
O3 O 0.2229(2) 0.32806(15) 1.00464(12) 0.0441(5) Uani 1 1 d . . .
O4 O 0.2254(2) 0.19947(15) 1.07157(10) 0.0386(5) Uani 1 1 d . . .
Zn1 Zn 0.29222(3) 0.24013(2) 1.171142(16) 0.02734(11) Uani 1 1 d . . .

loop_
_atom_site_aniso_label
_atom_site_aniso_U_11
_atom_site_aniso_U_22
_atom_site_aniso_U_33
_atom_site_aniso_U_23
_atom_site_aniso_U_13
_atom_site_aniso_U_12
C1 0.0368(14) 0.0377(15) 0.0304(14) 0.0018(11) 0.0050(11) -0.0077(12)
C2 0.0283(13) 0.0355(15) 0.0370(15) 0.0008(11) 0.0074(11) -0.0009(11)
C3 0.0334(13) 0.0232(12) 0.0242(12) -0.0004(9) 0.0110(10) -0.0017(10)
C4 0.0327(13) 0.0228(12) 0.0303(13) -0.0002(10) 0.0092(10) 0.0015(10)
C5 0.0484(18) 0.0461(18) 0.0383(16) -0.0074(14) -0.0023(14) 0.0084(14)
C6 0.0363(16) 0.0449(18) 0.060(2) -0.0002(15) -0.0019(14) 0.0106(14)
C7 0.0394(17) 0.052(2) 0.056(2) -0.0001(16) 0.0162(15) 0.0132(15)
C8 0.0403(16) 0.0463(18) 0.0354(15) -0.0039(13) 0.0113(12) 0.0094(13)
C9 0.0535(17) 0.0319(14) 0.0254(13) -0.0086(10) 0.0182(12) -0.0130(13)
C10 0.0376(14) 0.0283(13) 0.0221(12) -0.0010(9) 0.0093(10) -0.0037(11)
C11 0.062(2) 0.0314(15) 0.0480(18) -0.0004(13) 0.0368(16) 0.0032(14)
C12 0.062(2) 0.0272(14) 0.0502(19) 0.0061(12) 0.0346(17) 0.0065(13)
C13 0.0268(12) 0.0309(13) 0.0271(12) 0.0023(10) 0.0090(10) 0.0016(10)
C14 0.0404(15) 0.0304(14) 0.0338(14) -0.0023(11) 0.0174(12) 0.0015(11)
C15 0.0471(16) 0.0255(13) 0.0352(14) -0.0016(11) 0.0155(12) -0.0002(12)
C16 0.0299(13) 0.0357(15) 0.0287(13) 0.0021(10) 0.0096(10) -0.0010(11)
C17 0.0280(13) 0.0388(15) 0.0356(15) -0.0075(12) 0.0059(11) -0.0035(11)
C18 0.0326(13) 0.0343(14) 0.0271(13) -0.0015(11) 0.0029(10) 0.0006(11)
C19 0.0285(12) 0.0229(12) 0.0253(12) -0.0015(9) 0.0109(10) -0.0010(10)
C20 0.0313(13) 0.0196(11) 0.0314(13) 0.0027(9) 0.0079(10) -0.0001(10)
N6 0.0440(15) 0.0414(15) 0.0510(16) 0.0074(12) 0.0104(12) -0.0010(12)
C21 0.0312(14) 0.0406(16) 0.0453(17) 0.0091(13) 0.0030(12) -0.0013(12)
C22 0.0414(16) 0.0362(16) 0.0372(16) 0.0083(12) -0.0038(12) 0.0018(13)
C23 0.0493(17) 0.0377(16) 0.0326(15) 0.0046(12) 0.0084(13) 0.0034(13)
C24 0.0247(11) 0.0264(12) 0.0206(11) 0.0041(9) 0.0087(9) 0.0023(9)
C25 0.0387(14) 0.0279(13) 0.0408(15) -0.0042(11) 0.0223(12) -0.0101(11)
C26 0.0266(12) 0.0297(13) 0.0299(13) -0.0023(10) 0.0115(10) -0.0043(10)
C27 0.0506(17) 0.0341(15) 0.0322(14) 0.0043(11) 0.0226(13) -0.0020(13)
C28 0.0471(16) 0.0277(14) 0.0325(14) 0.0032(11) 0.0163(12) 0.0016(12)
C29 0.0266(12) 0.0315(13) 0.0238(12) -0.0012(10) 0.0063(9) -0.0026(10)
C30 0.0335(13) 0.0341(14) 0.0244(12) 0.0056(10) 0.0082(10) -0.0014(11)
C31 0.0322(13) 0.0306(13) 0.0301(13) 0.0045(10) 0.0104(10) 0.0018(11)
C32 0.0331(13) 0.0345(15) 0.0247(12) -0.0039(10) 0.0059(10) -0.0043(11)
N1 0.0366(12) 0.0291(11) 0.0235(10) -0.0013(8) 0.0108(9) -0.0066(9)
N2 0.0306(11) 0.0273(11) 0.0273(11) -0.0012(8) 0.0101(9) 0.0010(9)
N3 0.0408(13) 0.0367(13) 0.0319(12) -0.0069(10) 0.0053(10) 0.0051(10)
N4 0.0274(11) 0.0300(11) 0.0292(11) -0.0041(9) 0.0118(9) -0.0057(9)
N5 0.0274(10) 0.0286(11) 0.0245(10) 0.0016(8) 0.0069(8) -0.0008(9)
O1 0.0394(11) 0.0397(11) 0.0382(11) -0.0017(9) 0.0219(9) -0.0027(9)
O2 0.0600(15) 0.0382(12) 0.0612(15) 0.0151(10) 0.0338(12) 0.0063(10)
O3 0.0622(14) 0.0359(12) 0.0363(11) -0.0020(9) 0.0147(10) 0.0073(10)
O4 0.0543(13) 0.0394(11) 0.0259(10) -0.0044(8) 0.0169(9) -0.0094(10)
Zn1 0.03218(18) 0.02890(18) 0.02296(16) 0.00176(11) 0.01036(12) 0.00322(12)

loop_
_atom_type_symbol
_atom_type_description
_atom_type_scat_dispersion_real
_atom_type_scat_dispersion_imag
_atom_type_scat_source
C C 0.0033 0.0016 'International Tables Vol C Tables 4.2.6.8 and 6.1.1.4'
H H 0.0000 0.0000 'International Tables Vol C Tables 4.2.6.8 and 6.1.1.4'
N N 0.0061 0.0033 'International Tables Vol C Tables 4.2.6.8 and 6.1.1.4'
O O 0.0106 0.0060 'International Tables Vol C Tables 4.2.6.8 and 6.1.1.4'
Zn Zn 0.2839 1.4301 'International Tables Vol C Tables 4.2.6.8 and 6.1.1.4'

loop_
_geom_angle_atom_site_label_1
_geom_angle_atom_site_label_2
_geom_angle_atom_site_label_3
_geom_angle
_geom_angle_site_symmetry_1
_geom_angle_site_symmetry_3
C2 C1 N1 106.7(2) . .
C2 C1 H1 126.6 . .
N1 C1 H1 126.6 . .
C1 C2 N2 109.2(2) . .
C1 C2 H2 125.4 . .
N2 C2 H2 125.4 . .
N2 C3 N1 110.3(2) . .
N2 C3 C4 119.8(2) . .
N1 C3 C4 129.9(2) . .
N3 C4 C8 122.2(3) . .
N3 C4 C3 111.6(2) . .
C8 C4 C3 126.1(2) . .
N3 C5 C6 123.7(3) . .
N3 C5 H5 118.1 . .
C6 C5 H5 118.1 . .
C7 C6 C5 117.6(3) . .
C7 C6 H6 121.2 . .
C5 C6 H6 121.2 . .
C6 C7 C8 120.1(3) . .
C6 C7 H7 120.0 . .
C8 C7 H7 120.0 . .
C7 C8 C4 118.3(3) . .
C7 C8 H8 120.8 . .
C4 C8 H8 120.8 . .
N1 C9 C10 113.3(2) . .
N1 C9 H9A 108.9 . .
C10 C9 H9A 108.9 . .
N1 C9 H9B 108.9 . .
C10 C9 H9B 108.9 . .
H9A C9 H9B 107.7 . .
C11 C10 C15 118.9(3) . .
C11 C10 C9 123.3(2) . .
C15 C10 C9 117.8(2) . .
C10 C11 C12 120.9(3) . .
C10 C11 H11 119.6 . .
C12 C11 H11 119.6 . .
C13 C12 C11 120.5(3) . .
C13 C12 H12 119.7 . .
C11 C12 H12 119.7 . .
C14 C13 C12 118.5(2) . .
C14 C13 C16 121.4(2) . .
C12 C13 C16 120.0(3) . .
C15 C14 C13 121.3(3) . .
C15 C14 H14 119.3 . .
C13 C14 H14 119.3 . .
C14 C15 C10 119.9(3) . .
C14 C15 H15 120.0 . .
C10 C15 H15 120.0 . .
O2 C16 O1 125.1(3) . .
O2 C16 C13 119.4(2) . .
O1 C16 C13 115.4(2) . .
C18 C17 N4 106.9(2) . .
C18 C17 H17 126.5 . .
N4 C17 H17 126.5 . .
C17 C18 N5 109.2(2) . .
C17 C18 H18 125.4 . .
N5 C18 H18 125.4 . .
N5 C19 N4 110.2(2) . .
N5 C19 C20 122.6(2) . .
N4 C19 C20 127.1(2) . .
N6 C20 C24 120.0 . .
N6 C20 C19 122.64(14) . .
C24 C20 C19 117.25(14) . .
C21 N6 C20 120.0 . .
N6 C21 C22 120.0 . .
N6 C21 H21 120.0 . .
C22 C21 H21 120.0 . .
C21 C22 C23 120.0 . .
C21 C22 H22 120.0 . .
C23 C22 H22 120.0 . .
C24 C23 C22 120.0 . .
C24 C23 H23 120.0 . .
C22 C23 H23 120.0 . .
C23 C24 C20 120.0 . .
C23 C24 H24 120.0 . .
C20 C24 H24 120.0 . .
N4 C25 C26 113.2(2) . .
N4 C25 H25A 108.9 . .
C26 C25 H25A 108.9 . .
N4 C25 H25B 108.9 . .
C26 C25 H25B 108.9 . .
H25A C25 H25B 107.8 . .
C27 C26 C31 119.0(2) . .
C27 C26 C25 123.8(2) . .
C31 C26 C25 117.3(2) . .
C26 C27 C28 120.6(3) . .
C26 C27 H27 119.7 . .
C28 C27 H27 119.7 . .
C29 C28 C27 120.6(3) . .
C29 C28 H28 119.7 . .
C27 C28 H28 119.7 . .
C28 C29 C30 118.5(2) . .
C28 C29 C32 120.8(2) . .
C30 C29 C32 120.7(2) . .
C31 C30 C29 121.0(2) . .
C31 C30 H30 119.5 . .
C29 C30 H30 119.5 . .
C30 C31 C26 120.4(3) . .
C30 C31 H31 119.8 . .
C26 C31 H31 119.8 . .
O3 C32 O4 125.4(3) . .
O3 C32 C29 120.3(3) . .
O4 C32 C29 114.3(2) . .
C3 N1 C1 107.3(2) . .
C3 N1 C9 129.2(2) . .
C1 N1 C9 123.5(2) . .
C3 N2 C2 106.6(2) . .
C3 N2 Zn1 122.43(18) . 4_665
C2 N2 Zn1 130.54(18) . 4_665
C5 N3 C4 118.1(3) . .
C5 N3 Zn1 127.4(2) . 4_665
C4 N3 Zn1 110.46(18) . 4_665
C19 N4 C17 107.5(2) . .
C19 N4 C25 128.5(2) . .
C17 N4 C25 124.0(2) . .
C19 N5 C18 106.2(2) . .
C19 N5 Zn1 131.58(18) . 4_665
C18 N5 Zn1 117.49(18) . 4_665
C16 O1 Zn1 115.57(18) . .
C32 O4 Zn1 121.66(18) . .
O4 Zn1 O1 98.45(9) . .
O4 Zn1 N2 132.74(9) . 4_566
O1 Zn1 N2 101.59(9) . 4_566
O4 Zn1 N5 107.05(9) . 4_566
O1 Zn1 N5 102.20(9) . 4_566
N2 Zn1 N5 109.79(9) 4_566 4_566
O4 Zn1 N3 84.04(9) . 4_566
O1 Zn1 N3 172.14(9) . 4_566
N2 Zn1 N3 71.57(9) 4_566 4_566
N5 Zn1 N3 84.06(9) 4_566 4_566

loop_
_geom_bond_atom_site_label_1
_geom_bond_atom_site_label_2
_geom_bond_distance
_geom_bond_site_symmetry_2
C1 C2 1.357(4) .
C1 N1 1.375(4) .
C1 H1 0.9300 .
C2 N2 1.372(4) .
C2 H2 0.9300 .
C3 N2 1.331(3) .
C3 N1 1.353(3) .
C3 C4 1.476(4) .
C4 N3 1.347(3) .
C4 C8 1.386(4) .
C5 N3 1.329(4) .
C5 C6 1.383(5) .
C5 H5 0.9300 .
C6 C7 1.379(5) .
C6 H6 0.9300 .
C7 C8 1.384(5) .
C7 H7 0.9300 .
C8 H8 0.9300 .
C9 N1 1.471(3) .
C9 C10 1.521(4) .
C9 H9A 0.9700 .
C9 H9B 0.9700 .
C10 C11 1.376(4) .
C10 C15 1.395(4) .
C11 C12 1.389(4) .
C11 H11 0.9300 .
C12 C13 1.383(4) .
C12 H12 0.9300 .
C13 C14 1.385(4) .
C13 C16 1.512(4) .
C14 C15 1.381(4) .
C14 H14 0.9300 .
C15 H15 0.9300 .
C16 O2 1.232(4) .
C16 O1 1.283(3) .
C17 C18 1.356(4) .
C17 N4 1.370(4) .
C17 H17 0.9300 .
C18 N5 1.376(3) .
C18 H18 0.9300 .
C19 N5 1.338(3) .
C19 N4 1.355(3) .
C19 C20 1.430(3) .
C20 N6 1.3900 .
C20 C24 1.3900 .
N6 C21 1.3900 .
C21 C22 1.3900 .
C21 H21 0.9300 .
C22 C23 1.3900 .
C22 H22 0.9300 .
C23 C24 1.3900 .
C23 H23 0.9300 .
C24 H24 0.9300 .
C25 N4 1.466(3) .
C25 C26 1.518(4) .
C25 H25A 0.9700 .
C25 H25B 0.9700 .
C26 C27 1.384(4) .
C26 C31 1.393(4) .
C27 C28 1.392(4) .
C27 H27 0.9300 .
C28 C29 1.390(4) .
C28 H28 0.9300 .
C29 C30 1.390(4) .
C29 C32 1.510(4) .
C30 C31 1.384(4) .
C30 H30 0.9300 .
C31 H31 0.9300 .
C32 O3 1.227(3) .
C32 O4 1.291(3) .
N2 Zn1 2.033(2) 4_665
N3 Zn1 2.458(3) 4_665
N5 Zn1 2.065(2) 4_665
O1 Zn1 2.012(2) .
O4 Zn1 1.942(2) .
Zn1 N2 2.033(2) 4_566
Zn1 N5 2.065(2) 4_566
Zn1 N3 2.458(3) 4_566

loop_
_geom_torsion_atom_site_label_1
_geom_torsion_atom_site_label_2
_geom_torsion_atom_site_label_3
_geom_torsion_atom_site_label_4
_geom_torsion
_geom_torsion_site_symmetry_1
_geom_torsion_site_symmetry_2
_geom_torsion_site_symmetry_3
_geom_torsion_site_symmetry_4
N1 C1 C2 N2 -0.3(3) . . . .
N2 C3 C4 N3 -12.0(4) . . . .
N1 C3 C4 N3 168.6(3) . . . .
N2 C3 C4 C8 165.6(3) . . . .
N1 C3 C4 C8 -13.8(5) . . . .
N3 C5 C6 C7 0.2(6) . . . .
C5 C6 C7 C8 -0.2(5) . . . .
C6 C7 C8 C4 0.6(5) . . . .
N3 C4 C8 C7 -1.2(5) . . . .
C3 C4 C8 C7 -178.6(3) . . . .
N1 C9 C10 C11 13.7(4) . . . .
N1 C9 C10 C15 -165.7(3) . . . .
C15 C10 C11 C12 0.6(5) . . . .
C9 C10 C11 C12 -178.8(3) . . . .
C10 C11 C12 C13 0.1(6) . . . .
C11 C12 C13 C14 -0.1(5) . . . .
C11 C12 C13 C16 177.0(3) . . . .
C12 C13 C14 C15 -0.6(5) . . . .
C16 C13 C14 C15 -177.6(3) . . . .
C13 C14 C15 C10 1.3(5) . . . .
C11 C10 C15 C14 -1.3(5) . . . .
C9 C10 C15 C14 178.2(3) . . . .
C14 C13 C16 O2 -172.0(3) . . . .
C12 C13 C16 O2 11.0(4) . . . .
C14 C13 C16 O1 9.6(4) . . . .
C12 C13 C16 O1 -167.4(3) . . . .
N4 C17 C18 N5 -0.2(3) . . . .
N5 C19 C20 N6 -20.9(3) . . . .
N4 C19 C20 N6 154.6(2) . . . .
N5 C19 C20 C24 155.4(2) . . . .
N4 C19 C20 C24 -29.2(3) . . . .
C24 C20 N6 C21 0.0 . . . .
C19 C20 N6 C21 176.12(19) . . . .
C20 N6 C21 C22 0.0 . . . .
N6 C21 C22 C23 0.0 . . . .
C21 C22 C23 C24 0.0 . . . .
C22 C23 C24 C20 0.0 . . . .
N6 C20 C24 C23 0.0 . . . .
C19 C20 C24 C23 -176.32(18) . . . .
N4 C25 C26 C27 15.6(4) . . . .
N4 C25 C26 C31 -164.7(2) . . . .
C31 C26 C27 C28 0.2(4) . . . .
C25 C26 C27 C28 179.9(3) . . . .
C26 C27 C28 C29 -0.5(5) . . . .
C27 C28 C29 C30 1.4(4) . . . .
C27 C28 C29 C32 -178.8(3) . . . .
C28 C29 C30 C31 -1.9(4) . . . .
C32 C29 C30 C31 178.3(3) . . . .
C29 C30 C31 C26 1.5(4) . . . .
C27 C26 C31 C30 -0.7(4) . . . .
C25 C26 C31 C30 179.6(3) . . . .
C28 C29 C32 O3 -0.9(4) . . . .
C30 C29 C32 O3 179.0(3) . . . .
C28 C29 C32 O4 177.9(3) . . . .
C30 C29 C32 O4 -2.3(4) . . . .
N2 C3 N1 C1 -1.0(3) . . . .
C4 C3 N1 C1 178.4(3) . . . .
N2 C3 N1 C9 177.7(2) . . . .
C4 C3 N1 C9 -2.8(4) . . . .
C2 C1 N1 C3 0.8(3) . . . .
C2 C1 N1 C9 -178.0(2) . . . .
C10 C9 N1 C3 82.9(4) . . . .
C10 C9 N1 C1 -98.5(3) . . . .
N1 C3 N2 C2 0.8(3) . . . .
C4 C3 N2 C2 -178.7(2) . . . .
N1 C3 N2 Zn1 173.76(16) . . . 4_665
C4 C3 N2 Zn1 -5.7(3) . . . 4_665
C1 C2 N2 C3 -0.3(3) . . . .
C1 C2 N2 Zn1 -172.45(19) . . . 4_665
C6 C5 N3 C4 -0.8(5) . . . .
C6 C5 N3 Zn1 154.4(3) . . . 4_665
C8 C4 N3 C5 1.3(4) . . . .
C3 C4 N3 C5 179.0(3) . . . .
C8 C4 N3 Zn1 -157.9(2) . . . 4_665
C3 C4 N3 Zn1 19.9(3) . . . 4_665
N5 C19 N4 C17 -0.1(3) . . . .
C20 C19 N4 C17 -176.0(2) . . . .
N5 C19 N4 C25 -179.7(2) . . . .
C20 C19 N4 C25 4.4(4) . . . .
C18 C17 N4 C19 0.2(3) . . . .
C18 C17 N4 C25 179.8(2) . . . .
C26 C25 N4 C19 86.4(3) . . . .
C26 C25 N4 C17 -93.1(3) . . . .
N4 C19 N5 C18 -0.1(3) . . . .
C20 C19 N5 C18 176.1(2) . . . .
N4 C19 N5 Zn1 154.19(18) . . . 4_665
C20 C19 N5 Zn1 -29.6(4) . . . 4_665
C17 C18 N5 C19 0.2(3) . . . .
C17 C18 N5 Zn1 -158.33(19) . . . 4_665
O2 C16 O1 Zn1 -30.8(4) . . . .
C13 C16 O1 Zn1 147.55(19) . . . .
O3 C32 O4 Zn1 -53.6(4) . . . .
C29 C32 O4 Zn1 127.7(2) . . . .
C32 O4 Zn1 O1 -28.6(2) . . . .
C32 O4 Zn1 N2 -143.1(2) . . . 4_566
C32 O4 Zn1 N5 77.0(2) . . . 4_566
C32 O4 Zn1 N3 158.9(2) . . . 4_566
C16 O1 Zn1 O4 -57.6(2) . . . .
C16 O1 Zn1 N2 79.3(2) . . . 4_566
C16 O1 Zn1 N5 -167.2(2) . . . 4_566
C16 O1 Zn1 N3 50.3(7) . . . 4_566
